data_4500201
loop_
_publ_author_name
'Bhattacharya, Saurav'
'Sanyal, Udishnu'
'Natarajan, Srinivasan'

_publ_section_title
;
 Liquid&#x2212;Liquid Interphase (Biphasic) as the Reaction Medium in the
 Assembly of a Hierarchy of Structures of 4,4&#x2032;-Azodibenzoic Acid
 with Zinc and Cadmium
;
_journal_issue 3
_journal_name_full 'Crystal Growth &amp; Design'
_journal_page_first 735
_journal_paper_doi 10.1021/cg101251a
_journal_volume 11
_journal_year 2011
_chemical_formula_sum 'C28 H21 N4 O14 Zn5'
_chemical_formula_weight 964.34
_chemical_name_systematic
;
 ?
;
_space_group_IT_number 15
_symmetry_cell_setting monoclinic
_symmetry_space_group_name_Hall '-C 2yc'
_symmetry_space_group_name_H-M 'C 1 2/c 1'
_atom_sites_solution_hydrogens geom
_atom_sites_solution_primary direct
_atom_sites_solution_secondary difmap
_audit_creation_method SHELXL-97
_cell_angle_alpha 90.00
_cell_angle_beta 101.437(3)
_cell_angle_gamma 90.00
_cell_formula_units_Z 4
_cell_length_a 33.9988(10)
_cell_length_b 5.66380(10)
_cell_length_c 16.5382(5)
_cell_measurement_temperature 293(2)
_cell_volume 3121.40(15)
_computing_cell_refinement SMART
_computing_data_collection 'SMART (Bruker, 2000)'
_computing_data_reduction 'SAINT (Bruker, 2000)'
_computing_molecular_graphics 'Ortep-3 for Windows (Farrugia, 1997) and CAMERON (Watkin et al., 1993)'
_computing_publication_material 'PLATON (Spek, 1990)'
_computing_structure_refinement 'SHELXL-97 (Sheldrick, 1997)'
_computing_structure_solution 'SIR92 (Altomare et al., 1993)'
_diffrn_ambient_temperature 293(2)
_diffrn_measured_fraction_theta_full 1.000
_diffrn_measured_fraction_theta_max 1.000
_diffrn_measurement_device_type 'Bruker SMART CCD area detector'
_diffrn_measurement_method '\f and \w scans'
_diffrn_radiation_monochromator graphite
_diffrn_radiation_source 'fine-focus sealed tube'
_diffrn_radiation_type MoK\a
_diffrn_radiation_wavelength 0.71073
_diffrn_reflns_av_R_equivalents 0.0680
_diffrn_reflns_av_sigmaI/netI 0.0444
_diffrn_reflns_limit_h_max 41
_diffrn_reflns_limit_h_min -41
_diffrn_reflns_limit_k_max 6
_diffrn_reflns_limit_k_min -6
_diffrn_reflns_limit_l_max 20
_diffrn_reflns_limit_l_min -20
_diffrn_reflns_number 29829
_diffrn_reflns_theta_full 26.00
_diffrn_reflns_theta_max 26.00
_diffrn_reflns_theta_min 2.44
_exptl_absorpt_coefficient_mu 3.866
_exptl_absorpt_correction_T_max 0.706
_exptl_absorpt_correction_T_min 0.606
_exptl_absorpt_correction_type multi-scan
_exptl_absorpt_process_details '(SADABS; Sheldrick, 1996)'
_exptl_crystal_colour Red
_exptl_crystal_density_diffrn 2.052
_exptl_crystal_density_method 'not measured'
_exptl_crystal_description Block
_exptl_crystal_F_000 1916
_exptl_crystal_size_max 0.15
_exptl_crystal_size_mid 0.11
_exptl_crystal_size_min 0.09
_refine_diff_density_max 2.415
_refine_diff_density_min -1.380
_refine_diff_density_rms 0.132
_refine_ls_extinction_method none
_refine_ls_goodness_of_fit_ref 1.115
_refine_ls_matrix_type full
_refine_ls_number_parameters 228
_refine_ls_number_reflns 3072
_refine_ls_number_restraints 0
_refine_ls_restrained_S_all 1.115
_refine_ls_R_factor_all 0.0644
_refine_ls_R_factor_gt 0.0443
_refine_ls_shift/su_max 0.000
_refine_ls_shift/su_mean 0.000
_refine_ls_structure_factor_coef Fsqd
_refine_ls_weighting_details 'calc w=1/[\s^2^(Fo^2^)+(0.0598P)^2^+8.8199P] where P=(Fo^2^+2Fc^2^)/3'
_refine_ls_weighting_scheme calc
_refine_ls_wR_factor_gt 0.1174
_refine_ls_wR_factor_ref 0.1219
_reflns_number_gt 2253
_reflns_number_total 3072
_reflns_threshold_expression >2sigma(I)
_cod_data_source_file cg101251a_si_002.cif
_cod_data_source_block Compound(VI)
_cod_depositor_comments
;
The following automatic conversions were performed:

'_symmetry_cell_setting' value 'Monoclinic' changed to 'monoclinic'
according to /home/saulius/struct/CIF-dictionaries/cif_core.dic
dictionary named 'cif_core.dic' version 2.4.1 from 2010-06-29.

Automatic conversion script
Id: cif_fix_values 1715 2011-07-08 13:25:40Z adriana 
;
_cod_original_cell_volume 3121.40(14)
_cod_original_sg_symbol_H-M C2/c
_cod_database_code 4500201

loop_
_symmetry_equiv_pos_as_xyz
'x, y, z'
'-x, y, -z+1/2'
'x+1/2, y+1/2, z'
'-x+1/2, y+1/2, -z+1/2'
'-x, -y, -z'
'x, -y, z-1/2'
'-x+1/2, -y+1/2, -z'
'x+1/2, -y+1/2, z-1/2'

loop_
_atom_site_label
_atom_site_type_symbol
_atom_site_fract_x
_atom_site_fract_y
_atom_site_fract_z
_atom_site_U_iso_or_equiv
_atom_site_adp_type
_atom_site_occupancy
_atom_site_symmetry_multiplicity
_atom_site_calc_flag
_atom_site_refinement_flags
Zn1 Zn 0.022615(17) 0.80337(10) 0.46452(3) 0.01802(18) Uani 1 1 d .
Zn2 Zn 0.0000 0.81591(15) 0.2500 0.0291(2) Uani 1 2 d S
Zn3 Zn -0.00018(2) 1.32291(10) 0.36054(4) 0.0260(2) Uani 1 1 d .
O1 O 0.07899(10) 0.9004(7) 0.4715(2) 0.0311(9) Uani 1 1 d .
O2 O 0.0000 0.5000 0.5000 0.077(2) Uiso 1 2 d S
O3 O -0.01815(10) 1.0533(6) 0.42178(19) 0.0178(7) Uani 1 1 d .
H3A H -0.0436 0.9860 0.3927 0.021 Uiso 1 1 calc R
O4 O 0.02298(10) 0.6428(6) 0.35116(19) 0.0187(8) Uani 1 1 d .
H4A H 0.0513 0.6173 0.3493 0.022 Uiso 1 1 calc R
O5 O 0.06022(11) 0.8033(6) 0.2202(2) 0.0287(9) Uani 1 1 d .
O6 O 0.0000 1.1618(9) 0.2500 0.0453(17) Uani 1 2 d S
H6A H 0.0294 1.1618 0.2622 0.054 Uiso 0.50 1 calc PR
O7 O 0.05946(11) 0.4387(7) 0.1706(3) 0.0434(11) Uani 1 1 d .
O8 O 0.06327(12) 1.2352(7) 0.4031(3) 0.0458(12) Uani 1 1 d .
N1 N 0.25098(16) 1.1099(12) 0.3958(4) 0.0572(16) Uani 1 1 d .
N2 N 0.23830(18) 0.7543(13) 0.1481(4) 0.0628(18) Uani 1 1 d .
C1 C 0.08759(15) 1.0825(10) 0.4338(3) 0.0248(12) Uani 1 1 d .
C2 C 0.13067(15) 1.1068(10) 0.4260(3) 0.0284(13) Uani 1 1 d .
C3 C 0.15737(19) 0.9332(14) 0.4564(4) 0.055(2) Uani 1 1 d .
H3 H 0.1488 0.8042 0.4832 0.066 Uiso 1 1 calc R
C4 C 0.19678(19) 0.9468(15) 0.4479(5) 0.066(2) Uani 1 1 d .
H4 H 0.2149 0.8313 0.4713 0.079 Uiso 1 1 calc R
C5 C 0.20921(18) 1.1273(13) 0.4057(4) 0.0465(17) Uani 1 1 d .
C6 C 0.1832(2) 1.3056(13) 0.3742(4) 0.0515(19) Uani 1 1 d .
H6 H 0.1919 1.4317 0.3463 0.062 Uiso 1 1 calc R
C7 C 0.14338(19) 1.2945(11) 0.3849(4) 0.0451(17) Uani 1 1 d .
H7 H 0.1255 1.4142 0.3642 0.054 Uiso 1 1 calc R
C8 C 0.19662(18) 0.7072(12) 0.1560(4) 0.0408(16) Uani 1 1 d .
C9 C 0.17454(19) 0.5114(13) 0.1259(5) 0.054(2) Uani 1 1 d .
H9 H 0.1857 0.3959 0.0974 0.065 Uiso 1 1 calc R
C10 C 0.13580(17) 0.4878(12) 0.1383(4) 0.0473(18) Uani 1 1 d .
H10 H 0.1212 0.3533 0.1192 0.057 Uiso 1 1 calc R
C11 C 0.11836(16) 0.6607(10) 0.1787(3) 0.0271(12) Uani 1 1 d .
C12 C 0.14116(17) 0.8550(11) 0.2078(4) 0.0419(16) Uani 1 1 d .
H12 H 0.1299 0.9730 0.2351 0.050 Uiso 1 1 calc R
C13 C 0.17994(19) 0.8795(13) 0.1976(5) 0.0525(19) Uani 1 1 d .
H13 H 0.1949 1.0110 0.2186 0.063 Uiso 1 1 calc R
C14 C 0.07607(15) 0.6305(9) 0.1912(3) 0.0242(12) Uani 1 1 d .

loop_
_atom_site_aniso_label
_atom_site_aniso_U_11
_atom_site_aniso_U_22
_atom_site_aniso_U_33
_atom_site_aniso_U_23
_atom_site_aniso_U_13
_atom_site_aniso_U_12
Zn1 0.0212(3) 0.0158(3) 0.0190(3) -0.0008(3) 0.0086(2) 0.0003(2)
Zn2 0.0540(6) 0.0155(5) 0.0176(5) 0.000 0.0065(4) 0.000
Zn3 0.0377(4) 0.0156(3) 0.0290(4) 0.0018(3) 0.0169(3) -0.0015(3)
O1 0.0191(19) 0.036(2) 0.040(2) 0.0061(19) 0.0094(17) -0.0054(17)
O3 0.0194(17) 0.0169(17) 0.0175(17) -0.0011(15) 0.0043(14) -0.0005(14)
O4 0.0203(18) 0.0204(18) 0.0177(18) -0.0007(14) 0.0091(14) 0.0017(14)
O5 0.026(2) 0.030(2) 0.033(2) -0.0045(18) 0.0140(17) 0.0017(17)
O6 0.099(5) 0.016(3) 0.028(3) 0.000 0.031(3) 0.000
O7 0.029(2) 0.028(2) 0.078(3) -0.014(2) 0.024(2) -0.0059(19)
O8 0.019(2) 0.035(2) 0.084(4) 0.017(2) 0.012(2) 0.0039(18)
N1 0.036(3) 0.065(4) 0.070(4) 0.003(4) 0.008(3) 0.004(3)
N2 0.045(4) 0.091(5) 0.056(4) -0.011(4) 0.019(3) 0.018(3)
C1 0.018(3) 0.028(3) 0.030(3) -0.005(3) 0.008(2) 0.000(2)
C2 0.020(3) 0.035(3) 0.031(3) -0.002(3) 0.007(2) -0.005(2)
C3 0.033(4) 0.060(5) 0.073(5) 0.026(4) 0.015(3) 0.008(3)
C4 0.024(3) 0.081(6) 0.096(6) 0.027(5) 0.021(4) 0.007(4)
C5 0.021(3) 0.067(5) 0.054(4) -0.006(4) 0.011(3) 0.003(3)
C6 0.049(4) 0.054(5) 0.057(5) 0.007(4) 0.024(4) -0.023(4)
C7 0.032(3) 0.041(4) 0.064(5) 0.013(4) 0.014(3) -0.005(3)
C8 0.024(3) 0.055(4) 0.048(4) 0.000(3) 0.016(3) -0.003(3)
C9 0.039(4) 0.055(4) 0.077(5) -0.035(4) 0.031(4) -0.006(3)
C10 0.031(3) 0.042(4) 0.074(5) -0.024(4) 0.022(3) -0.005(3)
C11 0.025(3) 0.031(3) 0.028(3) 0.001(3) 0.010(2) 0.002(2)
C12 0.027(3) 0.043(4) 0.060(4) -0.016(3) 0.019(3) -0.008(3)
C13 0.033(4) 0.054(4) 0.074(5) -0.018(4) 0.020(4) -0.015(3)
C14 0.023(3) 0.028(3) 0.023(3) 0.003(2) 0.008(2) 0.003(2)

loop_
_atom_type_symbol
_atom_type_description
_atom_type_scat_dispersion_real
_atom_type_scat_dispersion_imag
_atom_type_scat_source
C C 0.0033 0.0016 'International Tables Vol C Tables 4.2.6.8 and 6.1.1.4'
H H 0.0000 0.0000 'International Tables Vol C Tables 4.2.6.8 and 6.1.1.4'
N N 0.0061 0.0033 'International Tables Vol C Tables 4.2.6.8 and 6.1.1.4'
O O 0.0106 0.0060 'International Tables Vol C Tables 4.2.6.8 and 6.1.1.4'
Zn Zn 0.2839 1.4301 'International Tables Vol C Tables 4.2.6.8 and 6.1.1.4'

loop_
_geom_angle_atom_site_label_1
_geom_angle_atom_site_label_2
_geom_angle_atom_site_label_3
_geom_angle
_geom_angle_site_symmetry_1
_geom_angle_site_symmetry_3
O1 Zn1 O3 114.72(15) . .
O1 Zn1 O2 129.92(12) . .
O3 Zn1 O2 115.25(9) . .
O1 Zn1 O3 94.73(15) . 5_576
O3 Zn1 O3 82.78(14) . 5_576
O2 Zn1 O3 88.22(9) . 5_576
O1 Zn1 O4 89.73(15) . .
O3 Zn1 O4 96.75(13) . .
O2 Zn1 O4 87.74(9) . .
O3 Zn1 O4 175.29(13) 5_576 .
O1 Zn1 Zn1 109.25(12) . 5_576
O3 Zn1 Zn1 42.28(9) . 5_576
O2 Zn1 Zn1 104.96(3) . 5_576
O3 Zn1 Zn1 40.50(9) 5_576 5_576
O4 Zn1 Zn1 138.83(10) . 5_576
O6 Zn2 O4 119.97(10) . 2
O6 Zn2 O4 119.97(10) . .
O4 Zn2 O4 120.06(19) 2 .
O6 Zn2 O5 91.86(10) . .
O4 Zn2 O5 91.34(13) 2 .
O4 Zn2 O5 86.80(13) . .
O6 Zn2 O5 91.86(10) . 2
O4 Zn2 O5 86.80(13) 2 2
O4 Zn2 O5 91.34(13) . 2
O5 Zn2 O5 176.3(2) . 2
O4 Zn3 O3 154.28(13) 1_565 .
O4 Zn3 O6 105.36(15) 1_565 .
O3 Zn3 O6 99.67(15) . .
O4 Zn3 O7 94.14(15) 1_565 2_565
O3 Zn3 O7 89.30(14) . 2_565
O6 Zn3 O7 95.37(13) . 2_565
O4 Zn3 O8 81.49(14) 1_565 .
O3 Zn3 O8 92.57(14) . .
O6 Zn3 O8 90.49(13) . .
O7 Zn3 O8 173.47(18) 2_565 .
C1 O1 Zn1 120.9(3) . .
Zn1 O2 Zn1 180.00(3) . 5_566
Zn3 O3 Zn1 117.31(15) . .
Zn3 O3 Zn1 104.18(14) . 5_576
Zn1 O3 Zn1 97.22(14) . 5_576
Zn2 O4 Zn3 115.07(16) . 1_545
Zn2 O4 Zn1 118.43(16) . .
Zn3 O4 Zn1 104.68(14) 1_545 .
C14 O5 Zn2 126.8(3) . .
Zn2 O6 Zn3 116.51(13) . .
Zn2 O6 Zn3 116.51(13) . 2
Zn3 O6 Zn3 127.0(3) . 2
C14 O7 Zn3 135.1(4) . 2_545
C1 O8 Zn3 145.9(4) . .
N2 N1 C5 116.1(6) 4 .
N1 N2 C8 110.1(6) 4_545 .
O8 C1 O1 124.8(5) . .
O8 C1 C2 119.1(5) . .
O1 C1 C2 116.1(5) . .
C3 C2 C7 119.2(6) . .
C3 C2 C1 119.4(5) . .
C7 C2 C1 121.3(5) . .
C2 C3 C4 120.8(7) . .
C5 C4 C3 120.3(7) . .
C4 C5 C6 120.5(6) . .
C4 C5 N1 114.6(6) . .
C6 C5 N1 124.9(6) . .
C5 C6 C7 118.9(6) . .
C2 C7 C6 120.2(6) . .
C9 C8 C13 120.1(6) . .
C9 C8 N2 125.4(6) . .
C13 C8 N2 114.5(6) . .
C8 C9 C10 119.5(6) . .
C9 C10 C11 121.1(6) . .
C12 C11 C10 118.0(5) . .
C12 C11 C14 122.1(5) . .
C10 C11 C14 119.9(5) . .
C13 C12 C11 121.8(6) . .
C12 C13 C8 119.4(6) . .
O7 C14 O5 125.5(5) . .
O7 C14 C11 117.3(5) . .
O5 C14 C11 117.3(5) . .

loop_
_geom_bond_atom_site_label_1
_geom_bond_atom_site_label_2
_geom_bond_distance
_geom_bond_site_symmetry_2
Zn1 O1 1.975(3) .
Zn1 O3 2.009(3) .
Zn1 O2 2.0166(5) .
Zn1 O3 2.081(3) 5_576
Zn1 O4 2.086(3) .
Zn1 Zn1 3.0690(11) 5_576
Zn2 O6 1.959(5) .
Zn2 O4 1.963(3) 2
Zn2 O4 1.963(3) .
Zn2 O5 2.200(3) .
Zn2 O5 2.200(3) 2
Zn3 O4 1.994(3) 1_565
Zn3 O3 1.994(3) .
Zn3 O6 2.044(2) .
Zn3 O7 2.085(4) 2_565
Zn3 O8 2.189(4) .
O1 C1 1.269(6) .
O2 Zn1 2.0166(6) 5_566
O3 Zn1 2.081(3) 5_576
O4 Zn3 1.994(3) 1_545
O5 C14 1.257(6) .
O6 Zn3 2.044(2) 2
O7 C14 1.240(6) .
O7 Zn3 2.085(4) 2_545
O8 C1 1.234(6) .
N1 N2 1.198(8) 4
N1 C5 1.465(8) .
N2 N1 1.198(8) 4_545
N2 C8 1.473(8) .
C1 C2 1.502(7) .
C2 C3 1.365(8) .
C2 C7 1.377(8) .
C3 C4 1.377(9) .
C4 C5 1.352(10) .
C5 C6 1.374(10) .
C6 C7 1.402(9) .
C8 C9 1.376(9) .
C8 C13 1.379(9) .
C9 C10 1.379(8) .
C10 C11 1.384(8) .
C11 C12 1.377(8) .
C11 C14 1.502(7) .
C12 C13 1.369(8) .
